data_7160025
loop_
_publ_author_name
'Reddy, Chada Raji'
'Kolgave, Dattahari H.'
'Fatima, Sana'
'Ramesh, Remya'

_publ_section_title
;
 Carbonylative cyclization of biaryl enones with aldehydes and oxamic
 acids.
;
_journal_issue 24
_journal_name_full 'Organic &amp; biomolecular chemistry'
_journal_page_first 4901
_journal_page_last 4911
_journal_paper_doi 10.1039/d4ob00513a
_journal_volume 22
_journal_year 2024
_chemical_formula_moiety 'C17 H14 O2'
_chemical_formula_sum 'C17 H14 O2'
_chemical_formula_weight 250.28
_space_group_crystal_system orthorhombic
_space_group_IT_number 61
_space_group_name_Hall '-P 2ac 2ab'
_space_group_name_H-M_alt 'P b c a'
_atom_sites_solution_hydrogens geom
_audit_creation_method SHELXL-2019/2
_audit_update_record
;
2024-03-29 deposited with the CCDC.	2024-06-04 downloaded from the CCDC.
;
_cell_angle_alpha 90
_cell_angle_beta 90
_cell_angle_gamma 90
_cell_formula_units_Z 8
_cell_length_a 18.905(6)
_cell_length_b 7.073(2)
_cell_length_c 18.994(7)
_cell_measurement_reflns_used 5383
_cell_measurement_temperature 294(2)
_cell_measurement_theta_max 26.904
_cell_measurement_theta_min 2.4
_cell_volume 2539.8(14)
_computing_cell_refinement '<i>SAINT</i> (Bruker, 2016)'
_computing_data_collection '<i>APEX3</i> (Bruker, 2016)'
_computing_data_reduction 'Bruker SAINT'
_computing_molecular_graphics 'Bruker SHELXTL'
_computing_publication_material 'Bruker SHELXTL'
_computing_structure_refinement 'SHELXL-2018/3 (Sheldrick, 2018)'
_computing_structure_solution 'SHELXT 2018/2 (Sheldrick, 2018)'
_diffrn_ambient_temperature 294(2)
_diffrn_measured_fraction_theta_full 0.995
_diffrn_measured_fraction_theta_max 0.961
_diffrn_measurement_device_type 'Bruker D8 QUEST PHOTON-100'
_diffrn_measurement_method '\w and \f'
_diffrn_radiation_type MoK\a
_diffrn_radiation_wavelength 0.71073
_diffrn_reflns_av_R_equivalents 0.0342
_diffrn_reflns_av_unetI/netI 0.0372
_diffrn_reflns_Laue_measured_fraction_full 0.995
_diffrn_reflns_Laue_measured_fraction_max 0.961
_diffrn_reflns_limit_h_max 22
_diffrn_reflns_limit_h_min -25
_diffrn_reflns_limit_k_max 9
_diffrn_reflns_limit_k_min -7
_diffrn_reflns_limit_l_max 25
_diffrn_reflns_limit_l_min -21
_diffrn_reflns_number 14223
_diffrn_reflns_point_group_measured_fraction_full 0.995
_diffrn_reflns_point_group_measured_fraction_max 0.961
_diffrn_reflns_theta_full 25.242
_diffrn_reflns_theta_max 28.917
_diffrn_reflns_theta_min 2.144
_exptl_absorpt_coefficient_mu 0.085
_exptl_absorpt_correction_T_max 0.7457
_exptl_absorpt_correction_T_min 0.6314
_exptl_absorpt_correction_type multi-scan
_exptl_absorpt_process_details
;
 SADABS 2016/2: Krause, L., Herbst-Irmer, R., Sheldrick G.M. & Stalke D.,
 J. Appl. Cryst. 48 (2015) 3-10
;
_exptl_crystal_colour colourless
_exptl_crystal_density_diffrn 1.309
_exptl_crystal_description block
_exptl_crystal_F_000 1056
_exptl_crystal_size_max 0.230
_exptl_crystal_size_mid 0.200
_exptl_crystal_size_min 0.180
_refine_diff_density_max 0.212
_refine_diff_density_min -0.158
_refine_diff_density_rms 0.039
_refine_ls_extinction_method none
_refine_ls_goodness_of_fit_ref 1.040
_refine_ls_hydrogen_treatment constr
_refine_ls_matrix_type full
_refine_ls_number_parameters 173
_refine_ls_number_reflns 3225
_refine_ls_number_restraints 0
_refine_ls_restrained_S_all 1.040
_refine_ls_R_factor_all 0.0873
_refine_ls_R_factor_gt 0.0471
_refine_ls_shift/su_max 0.000
_refine_ls_shift/su_mean 0.000
_refine_ls_structure_factor_coef Fsqd
_refine_ls_weighting_details 'w=1/[\s^2^(Fo^2^)+(0.0680P)^2^+0.5798P] where P=(Fo^2^+2Fc^2^)/3'
_refine_ls_weighting_scheme calc
_refine_ls_wR_factor_gt 0.1234
_refine_ls_wR_factor_ref 0.1500
_reflns_Friedel_coverage 0.000
_reflns_number_gt 2067
_reflns_number_total 3225
_reflns_threshold_expression 'I > 2\s(I)'
_cod_data_source_file d4ob00513a2.cif
_cod_data_source_block KB1400_0m_a
_cod_database_code 7160025
_shelx_shelxl_version_number 2019/2
_shelx_space_group_comment
;
The symmetry employed for this shelxl refinement is uniquely defined
by the following loop, which should always be used as a source of
symmetry information in preference to the above space-group names.
They are only intended as comments.
;
_shelx_estimated_absorpt_t_min 0.981
_shelx_estimated_absorpt_t_max 0.985

loop_
_space_group_symop_operation_xyz
'x, y, z'
'-x+1/2, -y, z+1/2'
'-x, y+1/2, -z+1/2'
'x+1/2, -y+1/2, -z'
'-x, -y, -z'
'x-1/2, y, -z-1/2'
'x, -y-1/2, z-1/2'
'-x-1/2, y-1/2, z'

loop_
_atom_site_label
_atom_site_type_symbol
_atom_site_fract_x
_atom_site_fract_y
_atom_site_fract_z
_atom_site_U_iso_or_equiv
_atom_site_adp_type
_atom_site_occupancy
_atom_site_site_symmetry_order
_atom_site_calc_flag
_atom_site_refinement_flags_posn
_atom_site_refinement_flags_adp
_atom_site_refinement_flags_occupancy
_atom_site_disorder_assembly
_atom_site_disorder_group
C1 C 0.72429(10) 0.1885(2) 0.24328(9) 0.0495(4) Uani 1 1 d . . . . .
H1 H 0.766145 0.252453 0.253061 0.059 Uiso 1 1 calc R U . . .
C2 C 0.71635(11) 0.0986(3) 0.17920(9) 0.0579(5) Uani 1 1 d . . . . .
H2 H 0.752174 0.102941 0.145681 0.069 Uiso 1 1 calc R U . . .
C3 C 0.65458(12) 0.0028(3) 0.16587(9) 0.0600(5) Uani 1 1 d . . . . .
H3 H 0.648995 -0.059240 0.123061 0.072 Uiso 1 1 calc R U . . .
C4 C 0.60062(11) -0.0031(2) 0.21483(9) 0.0543(5) Uani 1 1 d . . . . .
H4 H 0.559374 -0.069267 0.204557 0.065 Uiso 1 1 calc R U . . .
C5 C 0.60718(9) 0.0894(2) 0.27993(8) 0.0424(4) Uani 1 1 d . . . . .
C6 C 0.67077(9) 0.1849(2) 0.29333(8) 0.0411(4) Uani 1 1 d . . . . .
C7 C 0.68139(8) 0.2835(2) 0.36198(8) 0.0415(4) Uani 1 1 d . . . . .
H7 H 0.714246 0.389000 0.354933 0.050 Uiso 1 1 calc R U . . .
C8 C 0.69263(9) 0.1985(3) 0.47862(9) 0.0489(4) Uani 1 1 d . . . . .
C9 C 0.64166(9) 0.3593(2) 0.47522(8) 0.0481(4) Uani 1 1 d . . . . .
H9A H 0.665021 0.477908 0.486031 0.058 Uiso 1 1 calc R U . . .
H9B H 0.602983 0.340776 0.508064 0.058 Uiso 1 1 calc R U . . .
C10 C 0.61470(8) 0.3579(2) 0.39884(8) 0.0407(4) Uani 1 1 d . . . . .
C11 C 0.59535(10) 0.5553(2) 0.37138(10) 0.0559(5) Uani 1 1 d . . . . .
H11A H 0.586824 0.549142 0.321604 0.084 Uiso 1 1 calc R U . . .
H11B H 0.633630 0.641041 0.380516 0.084 Uiso 1 1 calc R U . . .
H11C H 0.553474 0.599247 0.394830 0.084 Uiso 1 1 calc R U . . .
C12 C 0.55246(8) 0.2224(2) 0.38907(8) 0.0411(4) Uani 1 1 d . . . . .
C13 C 0.54970(9) 0.0941(2) 0.33266(9) 0.0430(4) Uani 1 1 d . . . . .
C14 C 0.49021(10) -0.0232(2) 0.32699(10) 0.0552(5) Uani 1 1 d . . . . .
H14 H 0.488153 -0.111038 0.290607 0.066 Uiso 1 1 calc R U . . .
C15 C 0.43494(10) -0.0121(3) 0.37360(12) 0.0650(6) Uani 1 1 d . . . . .
H15 H 0.396112 -0.091667 0.368441 0.078 Uiso 1 1 calc R U . . .
C16 C 0.43679(10) 0.1165(3) 0.42801(12) 0.0636(5) Uani 1 1 d . . . . .
H16 H 0.399189 0.125778 0.459395 0.076 Uiso 1 1 calc R U . . .
C17 C 0.49555(9) 0.2317(3) 0.43523(10) 0.0528(4) Uani 1 1 d . . . . .
H17 H 0.496977 0.318024 0.472129 0.063 Uiso 1 1 calc R U . . .
O1 O 0.71271(6) 0.15033(17) 0.41248(6) 0.0495(3) Uani 1 1 d . . . . .
O2 O 0.71538(7) 0.1157(2) 0.52870(7) 0.0709(4) Uani 1 1 d . . . . .

loop_
_atom_site_aniso_label
_atom_site_aniso_U_11
_atom_site_aniso_U_22
_atom_site_aniso_U_33
_atom_site_aniso_U_23
_atom_site_aniso_U_13
_atom_site_aniso_U_12
C1 0.0628(11) 0.0436(8) 0.0421(9) 0.0047(7) 0.0064(8) 0.0002(8)
C2 0.0821(14) 0.0522(10) 0.0394(9) 0.0059(7) 0.0106(9) 0.0084(10)
C3 0.0922(15) 0.0539(11) 0.0340(9) -0.0021(7) -0.0085(9) 0.0112(11)
C4 0.0691(12) 0.0462(9) 0.0474(10) -0.0032(7) -0.0177(9) 0.0027(9)
C5 0.0531(10) 0.0336(7) 0.0406(8) 0.0006(6) -0.0093(7) 0.0032(7)
C6 0.0517(10) 0.0348(7) 0.0370(8) 0.0022(6) -0.0009(7) 0.0018(7)
C7 0.0436(9) 0.0396(8) 0.0414(8) 0.0000(6) -0.0005(7) -0.0034(7)
C8 0.0456(9) 0.0608(10) 0.0405(9) -0.0021(8) -0.0025(7) 0.0005(8)
C9 0.0480(9) 0.0535(10) 0.0429(9) -0.0085(7) -0.0005(7) -0.0002(8)
C10 0.0443(9) 0.0370(8) 0.0410(9) -0.0035(6) -0.0029(7) 0.0004(7)
C11 0.0626(12) 0.0391(9) 0.0660(12) -0.0007(8) -0.0040(9) 0.0023(8)
C12 0.0408(9) 0.0384(8) 0.0441(9) 0.0037(6) -0.0034(7) 0.0026(7)
C13 0.0456(9) 0.0355(8) 0.0478(9) 0.0039(6) -0.0094(7) -0.0003(7)
C14 0.0552(11) 0.0457(9) 0.0649(12) 0.0021(8) -0.0124(9) -0.0070(8)
C15 0.0512(11) 0.0565(11) 0.0872(15) 0.0121(10) -0.0069(10) -0.0132(9)
C16 0.0460(11) 0.0682(13) 0.0767(14) 0.0142(10) 0.0075(9) -0.0019(10)
C17 0.0469(10) 0.0540(10) 0.0575(10) 0.0013(8) 0.0030(8) 0.0014(8)
O1 0.0483(7) 0.0594(7) 0.0409(6) -0.0024(5) -0.0033(5) 0.0127(6)
O2 0.0714(9) 0.0941(11) 0.0473(8) 0.0110(7) -0.0060(6) 0.0189(8)

loop_
_atom_type_symbol
_atom_type_description
_atom_type_scat_dispersion_real
_atom_type_scat_dispersion_imag
_atom_type_scat_source
C C 0.0033 0.0016 'International Tables Vol C Tables 4.2.6.8 and 6.1.1.4'
H H 0.0000 0.0000 'International Tables Vol C Tables 4.2.6.8 and 6.1.1.4'
O O 0.0106 0.0060 'International Tables Vol C Tables 4.2.6.8 and 6.1.1.4'

loop_
_geom_angle_atom_site_label_1
_geom_angle_atom_site_label_2
_geom_angle_atom_site_label_3
_geom_angle
_geom_angle_site_symmetry_1
_geom_angle_site_symmetry_3
_geom_angle_publ_flag
C2 C1 C6 121.03(17) . . ?
C2 C1 H1 119.5 . . ?
C6 C1 H1 119.5 . . ?
C3 C2 C1 118.81(17) . . ?
C3 C2 H2 120.6 . . ?
C1 C2 H2 120.6 . . ?
C2 C3 C4 121.25(17) . . ?
C2 C3 H3 119.4 . . ?
C4 C3 H3 119.4 . . ?
C3 C4 C5 120.90(18) . . ?
C3 C4 H4 119.6 . . ?
C5 C4 H4 119.6 . . ?
C6 C5 C4 117.39(16) . . ?
C6 C5 C13 119.76(14) . . ?
C4 C5 C13 122.83(16) . . ?
C1 C6 C5 120.62(15) . . ?
C1 C6 C7 119.44(15) . . ?
C5 C6 C7 119.94(14) . . ?
O1 C7 C6 108.97(12) . . ?
O1 C7 C10 104.66(12) . . ?
C6 C7 C10 116.63(13) . . ?
O1 C7 H7 108.8 . . ?
C6 C7 H7 108.8 . . ?
C10 C7 H7 108.8 . . ?
O2 C8 O1 120.84(16) . . ?
O2 C8 C9 129.75(16) . . ?
O1 C8 C9 109.41(14) . . ?
C8 C9 C10 104.48(13) . . ?
C8 C9 H9A 110.9 . . ?
C10 C9 H9A 110.9 . . ?
C8 C9 H9B 110.9 . . ?
C10 C9 H9B 110.9 . . ?
H9A C9 H9B 108.9 . . ?
C12 C10 C11 110.22(13) . . ?
C12 C10 C7 111.20(12) . . ?
C11 C10 C7 110.65(14) . . ?
C12 C10 C9 111.93(13) . . ?
C11 C10 C9 113.20(13) . . ?
C7 C10 C9 99.23(12) . . ?
C10 C11 H11A 109.5 . . ?
C10 C11 H11B 109.5 . . ?
H11A C11 H11B 109.5 . . ?
C10 C11 H11C 109.5 . . ?
H11A C11 H11C 109.5 . . ?
H11B C11 H11C 109.5 . . ?
C17 C12 C13 118.88(15) . . ?
C17 C12 C10 119.31(14) . . ?
C13 C12 C10 121.74(14) . . ?
C14 C13 C12 118.08(16) . . ?
C14 C13 C5 121.63(15) . . ?
C12 C13 C5 120.26(14) . . ?
C15 C14 C13 121.85(18) . . ?
C15 C14 H14 119.1 . . ?
C13 C14 H14 119.1 . . ?
C14 C15 C16 120.18(18) . . ?
C14 C15 H15 119.9 . . ?
C16 C15 H15 119.9 . . ?
C15 C16 C17 118.91(18) . . ?
C15 C16 H16 120.5 . . ?
C17 C16 H16 120.5 . . ?
C16 C17 C12 122.07(18) . . ?
C16 C17 H17 119.0 . . ?
C12 C17 H17 119.0 . . ?
C8 O1 C7 109.33(12) . . ?

loop_
_geom_bond_atom_site_label_1
_geom_bond_atom_site_label_2
_geom_bond_distance
_geom_bond_site_symmetry_2
_geom_bond_publ_flag
C1 C2 1.381(3) . ?
C1 C6 1.389(2) . ?
C1 H1 0.9300 . ?
C2 C3 1.374(3) . ?
C2 H2 0.9300 . ?
C3 C4 1.381(3) . ?
C3 H3 0.9300 . ?
C4 C5 1.404(2) . ?
C4 H4 0.9300 . ?
C5 C6 1.402(2) . ?
C5 C13 1.478(2) . ?
C6 C7 1.492(2) . ?
C7 O1 1.4691(19) . ?
C7 C10 1.535(2) . ?
C7 H7 0.9800 . ?
C8 O2 1.197(2) . ?
C8 O1 1.356(2) . ?
C8 C9 1.492(2) . ?
C9 C10 1.538(2) . ?
C9 H9A 0.9700 . ?
C9 H9B 0.9700 . ?
C10 C12 1.529(2) . ?
C10 C11 1.535(2) . ?
C11 H11A 0.9600 . ?
C11 H11B 0.9600 . ?
C11 H11C 0.9600 . ?
C12 C17 1.389(2) . ?
C12 C13 1.405(2) . ?
C13 C14 1.402(2) . ?
C14 C15 1.372(3) . ?
C14 H14 0.9300 . ?
C15 C16 1.377(3) . ?
C15 H15 0.9300 . ?
C16 C17 1.385(3) . ?
C16 H16 0.9300 . ?
C17 H17 0.9300 . ?
